data_7150399
loop_
_publ_author_name
'Loeb, Stephen J.'
'Tiburcio, Jorge'
'Vella, Sarah J.'
'Wisner, James A.'

_publ_section_title
;
 A versatile template for the formation of [2]pseudorotaxanes.
 1,2-Bis(pyridinium)ethane axles and 24-crown-8 ether wheels.
;
_journal_issue 4
_journal_name_full 'Organic &amp; biomolecular chemistry'
_journal_page_first 667
_journal_page_last 680
_journal_paper_doi 10.1039/b514528g
_journal_volume 4
_journal_year 2006
_chemical_formula_sum 'C76 H82 B4 F16 N8 O9'
_chemical_formula_weight 1598.74
_chemical_name_systematic
;
?
;
_space_group_IT_number 2
_symmetry_cell_setting triclinic
_symmetry_Int_Tables_number 2
_symmetry_space_group_name_Hall '-P 1'
_symmetry_space_group_name_H-M 'P -1'
_atom_sites_solution_hydrogens geom
_atom_sites_solution_primary direct
_atom_sites_solution_secondary difmap
_audit_creation_method SHELXL-97
_cell_angle_alpha 87.625(3)
_cell_angle_beta 87.329(3)
_cell_angle_gamma 70.059(2)
_cell_formula_units_Z 2
_cell_length_a 13.598(2)
_cell_length_b 16.807(3)
_cell_length_c 17.859(3)
_cell_measurement_temperature 173(2)
_cell_measurement_theta_max 28.3
_cell_measurement_theta_min 1.5
_cell_volume 3831.2(11)
_computing_cell_refinement 'Bruker SAINT'
_computing_data_collection 'Bruker SMART'
_computing_data_reduction 'Bruker SHELXTL XPREP'
_computing_molecular_graphics 'Bruker SHELXTL XP'
_computing_publication_material 'Bruker SHELXTL XCIF'
_computing_structure_refinement 'SHELXL-97 (Sheldrick, 1997)'
_computing_structure_solution 'SHELXS-97 (Sheldrick, 1997)'
_diffrn_ambient_temperature 173(2)
_diffrn_measured_fraction_theta_full 0.996
_diffrn_measured_fraction_theta_max 0.996
_diffrn_measurement_device_type 'Bruker APEX CCD'
_diffrn_measurement_method 'hemisphere scans'
_diffrn_radiation_monochromator graphite
_diffrn_radiation_source 'fine-focus sealed tube'
_diffrn_radiation_type MoK\a
_diffrn_radiation_wavelength 0.71073
_diffrn_reflns_av_R_equivalents 0.0773
_diffrn_reflns_av_sigmaI/netI 0.1067
_diffrn_reflns_limit_h_max 16
_diffrn_reflns_limit_h_min -16
_diffrn_reflns_limit_k_max 19
_diffrn_reflns_limit_k_min -19
_diffrn_reflns_limit_l_max 21
_diffrn_reflns_limit_l_min -21
_diffrn_reflns_number 36817
_diffrn_reflns_theta_full 25.00
_diffrn_reflns_theta_max 25.00
_diffrn_reflns_theta_min 2.53
_diffrn_standards_decay_% <1
_diffrn_standards_number '50 standard frames at start and end'
_exptl_absorpt_coefficient_mu 0.116
_exptl_absorpt_correction_T_max 1.000000
_exptl_absorpt_correction_T_min 0.823898
_exptl_absorpt_correction_type empirical
_exptl_crystal_colour block
_exptl_crystal_density_diffrn 1.386
_exptl_crystal_density_method 'not measured'
_exptl_crystal_description orange-yellow
_exptl_crystal_F_000 1660
_exptl_crystal_size_max 0.26
_exptl_crystal_size_mid 0.20
_exptl_crystal_size_min 0.12
_refine_diff_density_max 1.220
_refine_diff_density_min -1.294
_refine_diff_density_rms 0.083
_refine_ls_extinction_method none
_refine_ls_goodness_of_fit_ref 1.039
_refine_ls_hydrogen_treatment mixed
_refine_ls_matrix_type full
_refine_ls_number_parameters 1022
_refine_ls_number_reflns 13433
_refine_ls_number_restraints 55
_refine_ls_restrained_S_all 1.070
_refine_ls_R_factor_all 0.1889
_refine_ls_R_factor_gt 0.1039
_refine_ls_shift/su_max 0.002
_refine_ls_shift/su_mean 0.000
_refine_ls_structure_factor_coef Fsqd
_refine_ls_weighting_details 'calc w=1/[\s^2^(Fo^2^)+(0.1832P)^2^+4.8142P] where P=(Fo^2^+2Fc^2^)/3'
_refine_ls_weighting_scheme calc
_refine_ls_wR_factor_gt 0.2836
_refine_ls_wR_factor_ref 0.3487
_reflns_number_gt 6557
_reflns_number_total 13433
_reflns_threshold_expression >2sigma(I)
_cod_data_source_file b514528g.txt
_cod_data_source_block '[2]pseudorotaxane_[(1,2-bis(4-benzyl-4'-bipyridinium)ethane)-DN24C8][BF4]2'
_cod_original_sg_symbol_H-M P-1
_cod_database_code 7150399

loop_
_symmetry_equiv_pos_as_xyz
'x, y, z'
'-x, -y, -z'

loop_
_atom_site_label
_atom_site_type_symbol
_atom_site_fract_x
_atom_site_fract_y
_atom_site_fract_z
_atom_site_U_iso_or_equiv
_atom_site_adp_type
_atom_site_occupancy
_atom_site_symmetry_multiplicity
_atom_site_calc_flag
_atom_site_refinement_flags
_atom_site_disorder_assembly
_atom_site_disorder_group
N1 N 0.3759(4) 0.2959(3) 0.0773(3) 0.0345(11) Uani 1 1 d . . .
N2 N 0.5090(4) 0.0681(3) 0.4162(2) 0.0349(11) Uani 1 1 d . . .
C1 C 0.1753(6) 0.4293(4) -0.0362(4) 0.059(2) Uani 1 1 d . . .
H1A H 0.1915 0.4785 -0.0261 0.071 Uiso 1 1 calc R . .
C2 C 0.0790(7) 0.4381(6) -0.0631(5) 0.078(3) Uani 1 1 d . . .
H2A H 0.0297 0.4930 -0.0722 0.094 Uiso 1 1 calc R . .
C3 C 0.0539(6) 0.3681(6) -0.0768(4) 0.068(2) Uani 1 1 d . . .
H3A H -0.0129 0.3739 -0.0948 0.082 Uiso 1 1 calc R . .
C4 C 0.1253(6) 0.2905(5) -0.0643(5) 0.065(2) Uani 1 1 d . . .
H4A H 0.1078 0.2419 -0.0742 0.078 Uiso 1 1 calc R . .
C5 C 0.2214(5) 0.2798(4) -0.0382(4) 0.0559(19) Uani 1 1 d . . .
H5A H 0.2700 0.2245 -0.0297 0.067 Uiso 1 1 calc R . .
C6 C 0.2483(5) 0.3512(4) -0.0236(3) 0.0394(15) Uani 1 1 d . . .
C7 C 0.3531(5) 0.3430(4) 0.0040(3) 0.0421(15) Uani 1 1 d . . .
H7A H 0.3569 0.4003 0.0093 0.051 Uiso 1 1 calc R . .
H7B H 0.4075 0.3133 -0.0338 0.051 Uiso 1 1 calc R . .
C8 C 0.4269(5) 0.2120(4) 0.0776(3) 0.0389(15) Uani 1 1 d . . .
H8A H 0.4479 0.1841 0.0314 0.047 Uiso 1 1 calc R . .
C9 C 0.4492(5) 0.1663(3) 0.1436(3) 0.0352(14) Uani 1 1 d . . .
H9A H 0.4838 0.1067 0.1430 0.042 Uiso 1 1 calc R . .
C10 C 0.4213(4) 0.2070(3) 0.2120(3) 0.0295(13) Uani 1 1 d . . .
C11 C 0.3685(4) 0.2936(3) 0.2090(3) 0.0323(13) Uani 1 1 d . . .
H11A H 0.3479 0.3234 0.2543 0.039 Uiso 1 1 calc R . .
C12 C 0.3456(5) 0.3369(4) 0.1419(3) 0.0371(14) Uani 1 1 d . . .
H12A H 0.3082 0.3961 0.1410 0.045 Uiso 1 1 calc R . .
C13 C 0.4504(4) 0.1588(3) 0.2831(3) 0.0312(13) Uani 1 1 d . . .
C14 C 0.4833(5) 0.0707(3) 0.2864(3) 0.0368(14) Uani 1 1 d . . .
H14A H 0.4855 0.0406 0.2421 0.044 Uiso 1 1 calc R . .
C15 C 0.5122(5) 0.0273(4) 0.3522(3) 0.0364(14) Uani 1 1 d . . .
H15A H 0.5350 -0.0328 0.3531 0.044 Uiso 1 1 calc R . .
C16 C 0.4754(5) 0.1535(4) 0.4145(4) 0.0435(16) Uani 1 1 d . . .
H16A H 0.4720 0.1824 0.4597 0.052 Uiso 1 1 calc R . .
C17 C 0.4465(5) 0.1992(4) 0.3501(3) 0.0407(15) Uani 1 1 d . . .
H17A H 0.4235 0.2593 0.3507 0.049 Uiso 1 1 calc R . .
C18 C 0.5419(5) 0.0189(4) 0.4861(3) 0.0387(14) Uani 1 1 d . . .
H18A H 0.5517 0.0560 0.5246 0.046 Uiso 1 1 calc R . .
H18B H 0.6095 -0.0272 0.4772 0.046 Uiso 1 1 calc R . .
O1 O 0.2649(3) 0.0462(3) 0.3769(2) 0.0456(11) Uani 1 1 d . . .
O2 O 0.4186(5) -0.1237(3) 0.3699(4) 0.099(2) Uani 1 1 d . . .
O3 O 0.3768(4) 0.1629(3) 0.5964(3) 0.0599(14) Uani 1 1 d . . .
O4 O 0.2455(4) 0.1637(3) 0.4712(2) 0.0499(12) Uani 1 1 d . . .
C19 C 0.2128(5) 0.1918(4) 0.4010(3) 0.0418(15) Uani 1 1 d . . .
C20 C 0.1705(5) 0.2747(4) 0.3788(4) 0.0469(16) Uani 1 1 d . . .
H20A H 0.1587 0.3174 0.4147 0.056 Uiso 1 1 calc R . .
C21 C 0.1439(5) 0.2983(4) 0.3037(4) 0.0422(15) Uani 1 1 d . . .
C22 C 0.1036(5) 0.3849(4) 0.2789(4) 0.0556(18) Uani 1 1 d . . .
H22A H 0.0907 0.4285 0.3140 0.067 Uiso 1 1 calc R . .
C23 C 0.0834(5) 0.4051(4) 0.2049(4) 0.0538(18) Uani 1 1 d . . .
H23A H 0.0597 0.4628 0.1885 0.065 Uiso 1 1 calc R . .
C24 C 0.0975(5) 0.3414(5) 0.1533(4) 0.0521(18) Uani 1 1 d . . .
H24A H 0.0817 0.3562 0.1022 0.063 Uiso 1 1 calc R . .
C25 C 0.1338(5) 0.2582(4) 0.1757(4) 0.0484(17) Uani 1 1 d . . .
H25A H 0.1431 0.2157 0.1399 0.058 Uiso 1 1 calc R . .
C26 C 0.1578(5) 0.2344(4) 0.2511(4) 0.0425(15) Uani 1 1 d . . .
C27 C 0.1978(5) 0.1482(4) 0.2763(4) 0.0415(15) Uani 1 1 d . . .
H27A H 0.2067 0.1046 0.2417 0.050 Uiso 1 1 calc R . .
C28 C 0.2233(5) 0.1272(4) 0.3486(4) 0.0398(15) Uani 1 1 d . . .
C29 C 0.2634(6) -0.0209(4) 0.3300(4) 0.0519(18) Uani 1 1 d . . .
H29A H 0.3042 -0.0200 0.2828 0.062 Uiso 1 1 calc R . .
H29B H 0.1905 -0.0129 0.3173 0.062 Uiso 1 1 calc R . .
C30 C 0.3097(7) -0.1034(4) 0.3707(5) 0.068(2) Uani 1 1 d . . .
H30A H 0.2815 -0.0994 0.4230 0.082 Uiso 1 1 calc R . .
H30B H 0.2917 -0.1481 0.3461 0.082 Uiso 1 1 calc R . .
C31 C 0.4773(9) -0.2027(6) 0.3775(7) 0.110(4) Uani 1 1 d . . .
H31A H 0.4561 -0.2352 0.3403 0.132 Uiso 1 1 calc R . .
H31B H 0.4612 -0.2232 0.4278 0.132 Uiso 1 1 calc R . .
C32 C 0.4109(8) 0.2237(4) 0.6303(4) 0.076(3) Uani 1 1 d . . .
H32A H 0.3899 0.2267 0.6842 0.091 Uiso 1 1 calc R . .
H32B H 0.3762 0.2802 0.6067 0.091 Uiso 1 1 calc R . .
C33 C 0.2649(6) 0.1828(5) 0.5992(4) 0.062(2) Uani 1 1 d . . .
H33A H 0.2337 0.2199 0.6420 0.075 Uiso 1 1 calc R . .
H33B H 0.2484 0.1300 0.6072 0.075 Uiso 1 1 calc R . .
C34 C 0.2191(6) 0.2259(4) 0.5287(4) 0.061(2) Uani 1 1 d . . .
H34A H 0.1421 0.2513 0.5352 0.073 Uiso 1 1 calc R . .
H34B H 0.2475 0.2715 0.5145 0.073 Uiso 1 1 calc R . .
N3 N 0.2126(4) 0.5480(3) -0.2771(3) 0.0451(13) Uani 1 1 d . . .
N4 N 0.0096(4) 0.9048(3) -0.0552(3) 0.0333(11) Uani 1 1 d . . .
C35 C 0.1144(7) 0.4473(5) -0.4000(5) 0.074(2) Uani 1 1 d . . .
H35A H 0.1340 0.4778 -0.4405 0.088 Uiso 1 1 calc R . .
C36 C 0.0331(8) 0.4138(7) -0.4081(7) 0.098(4) Uani 1 1 d . . .
H36A H -0.0018 0.4217 -0.4541 0.117 Uiso 1 1 calc R . .
C37 C 0.0054(8) 0.3705(8) -0.3500(9) 0.110(4) Uani 1 1 d . . .
H37A H -0.0495 0.3483 -0.3553 0.132 Uiso 1 1 calc R . .
C38 C 0.0552(9) 0.3585(6) -0.2845(7) 0.101(4) Uani 1 1 d . . .
H38A H 0.0363 0.3267 -0.2446 0.121 Uiso 1 1 calc R . .
C39 C 0.1335(7) 0.3923(5) -0.2750(5) 0.073(2) Uani 1 1 d . . .
H39A H 0.1660 0.3857 -0.2281 0.087 Uiso 1 1 calc R . .
C40 C 0.1643(6) 0.4358(4) -0.3340(4) 0.0538(19) Uani 1 1 d . . .
C41 C 0.2507(6) 0.4700(4) -0.3242(4) 0.058(2) Uani 1 1 d . . .
H41A H 0.2763 0.4845 -0.3739 0.070 Uiso 1 1 calc R . .
H41B H 0.3097 0.4263 -0.2996 0.070 Uiso 1 1 calc R . .
C42 C 0.1515(5) 0.6214(4) -0.3080(4) 0.0488(17) Uani 1 1 d . . .
H42A H 0.1341 0.6235 -0.3591 0.059 Uiso 1 1 calc R . .
C43 C 0.1137(5) 0.6933(4) -0.2668(3) 0.0409(15) Uani 1 1 d . . .
H43A H 0.0716 0.7450 -0.2896 0.049 Uiso 1 1 calc R . .
C44 C 0.1376(4) 0.6900(3) -0.1912(3) 0.0327(13) Uani 1 1 d . . .
C45 C 0.2010(4) 0.6121(4) -0.1612(3) 0.0365(14) Uani 1 1 d . . .
H45A H 0.2184 0.6073 -0.1099 0.044 Uiso 1 1 calc R . .
C46 C 0.2379(5) 0.5430(4) -0.2055(4) 0.0413(15) Uani 1 1 d . . .
H46A H 0.2821 0.4907 -0.1849 0.050 Uiso 1 1 calc R . .
C47 C 0.0955(4) 0.7655(3) -0.1439(3) 0.0304(13) Uani 1 1 d . . .
C48 C 0.0580(4) 0.8475(3) -0.1756(3) 0.0333(13) Uani 1 1 d . . .
H48A H 0.0620 0.8561 -0.2284 0.040 Uiso 1 1 calc R . .
C49 C 0.0157(5) 0.9149(3) -0.1300(3) 0.0369(14) Uani 1 1 d . . .
H49A H -0.0101 0.9703 -0.1518 0.044 Uiso 1 1 calc R . .
C50 C 0.0468(5) 0.8275(4) -0.0231(3) 0.0373(14) Uani 1 1 d . . .
H50A H 0.0434 0.8209 0.0299 0.045 Uiso 1 1 calc R . .
C51 C 0.0898(5) 0.7575(3) -0.0665(3) 0.0366(14) Uani 1 1 d . . .
H51A H 0.1159 0.7029 -0.0431 0.044 Uiso 1 1 calc R . .
C52 C -0.0399(5) 0.9797(3) -0.0079(3) 0.0393(15) Uani 1 1 d . . .
H52A H -0.0673 0.9620 0.0399 0.047 Uiso 1 1 calc R . .
H52B H -0.0993 1.0210 -0.0342 0.047 Uiso 1 1 calc R . .
O5 O 0.2327(3) 0.9474(2) -0.1102(2) 0.0363(10) Uani 1 1 d . . .
O6 O 0.0689(3) 1.1151(2) -0.1513(2) 0.0397(10) Uani 1 1 d . . .
O7 O -0.1316(3) 1.1018(2) -0.1594(2) 0.0403(10) Uani 1 1 d . . .
O8 O 0.2651(3) 0.8633(2) 0.0184(2) 0.0361(10) Uani 1 1 d . . .
C53 C 0.3029(4) 0.8163(3) -0.0443(3) 0.0322(13) Uani 1 1 d . . .
C54 C 0.3571(4) 0.7311(3) -0.0429(3) 0.0327(13) Uani 1 1 d . . .
H54A H 0.3721 0.7014 0.0039 0.039 Uiso 1 1 calc R . .
C55 C 0.3913(4) 0.6866(4) -0.1103(3) 0.0362(14) Uani 1 1 d . . .
C56 C 0.4473(5) 0.5986(4) -0.1101(4) 0.0421(15) Uani 1 1 d . . .
H56A H 0.4642 0.5680 -0.0639 0.050 Uiso 1 1 calc R . .
C57 C 0.4772(5) 0.5574(4) -0.1764(4) 0.0458(17) Uani 1 1 d . . .
H57A H 0.5153 0.4983 -0.1757 0.055 Uiso 1 1 calc R . .
C58 C 0.4522(5) 0.6013(4) -0.2449(4) 0.0493(17) Uani 1 1 d . . .
H58A H 0.4723 0.5717 -0.2904 0.059 Uiso 1 1 calc R . .
C59 C 0.3993(5) 0.6864(4) -0.2469(4) 0.0421(15) Uani 1 1 d . . .
H59A H 0.3828 0.7157 -0.2938 0.050 Uiso 1 1 calc R . .
C60 C 0.3690(5) 0.7308(4) -0.1801(3) 0.0374(14) Uani 1 1 d . . .
C61 C 0.3150(4) 0.8201(3) -0.1802(3) 0.0328(13) Uani 1 1 d . . .
H61A H 0.3001 0.8509 -0.2265 0.039 Uiso 1 1 calc R . .
C62 C 0.2845(4) 0.8614(3) -0.1143(3) 0.0333(13) Uani 1 1 d . . .
C63 C 0.2290(5) 0.9949(4) -0.1798(3) 0.0392(15) Uani 1 1 d . . .
H63A H 0.1874 0.9780 -0.2162 0.047 Uiso 1 1 calc R . .
H63B H 0.3007 0.9831 -0.2016 0.047 Uiso 1 1 calc R . .
C64 C 0.1795(5) 1.0879(4) -0.1645(4) 0.0422(15) Uani 1 1 d . . .
H64A H 0.2119 1.1008 -0.1201 0.051 Uiso 1 1 calc R . .
H64B H 0.1952 1.1208 -0.2078 0.051 Uiso 1 1 calc R . .
C65 C 0.0131(5) 1.1293(4) -0.2189(3) 0.0391(15) Uani 1 1 d . . .
H65A H 0.0291 1.0753 -0.2451 0.047 Uiso 1 1 calc R . .
H65B H 0.0345 1.1693 -0.2525 0.047 Uiso 1 1 calc R . .
C66 C -0.1014(5) 1.1652(4) -0.2003(3) 0.0398(15) Uani 1 1 d . . .
H66A H -0.1168 1.2160 -0.1697 0.048 Uiso 1 1 calc R . .
H66B H -0.1410 1.1818 -0.2469 0.048 Uiso 1 1 calc R . .
C67 C -0.2421(5) 1.1213(4) -0.1519(3) 0.0400(15) Uani 1 1 d . . .
H67A H -0.2572 1.0681 -0.1423 0.048 Uiso 1 1 calc R . .
H67B H -0.2740 1.1468 -0.1997 0.048 Uiso 1 1 calc R . .
C68 C 0.2920(5) 0.8187(4) 0.0895(3) 0.0371(14) Uani 1 1 d . . .
H68A H 0.3690 0.7970 0.0940 0.044 Uiso 1 1 calc R . .
H68B H 0.2668 0.7700 0.0929 0.044 Uiso 1 1 calc R . .
B1 B 0.2512(7) 0.5924(4) 0.0850(5) 0.048(2) Uani 1 1 d . . .
F1 F 0.3354(5) 0.6082(3) 0.1130(4) 0.112(2) Uani 1 1 d . . .
F2 F 0.2715(5) 0.5692(3) 0.0125(3) 0.108(2) Uani 1 1 d . . .
F3 F 0.1685(4) 0.6677(2) 0.0857(3) 0.0774(13) Uani 1 1 d . . .
F4 F 0.2240(4) 0.5321(2) 0.1280(3) 0.0779(14) Uani 1 1 d . . .
B2 B 0.6332(18) 0.5895(6) -0.4385(7) 0.136(7) Uani 1 1 d . . .
F5 F 0.6701(6) 0.5965(4) -0.3743(4) 0.141(3) Uani 1 1 d . . .
F6 F 0.6073(13) 0.5263(6) -0.4422(8) 0.305(10) Uani 1 1 d . . .
F7 F 0.5926(13) 0.6588(5) -0.4693(6) 0.303(9) Uani 1 1 d . . .
F8 F 0.709(2) 0.5620(12) -0.4810(13) 0.55(2) Uani 1 1 d . . .
B3 B 0.5286(9) 0.8923(6) 0.1461(5) 0.086(3) Uani 1 1 d DU . .
F9 F 0.5898(5) 0.9324(7) 0.1459(8) 0.295(7) Uani 1 1 d DU . .
F10 F 0.5538(16) 0.8371(7) 0.1982(5) 0.523(14) Uani 1 1 d DU . .
F11 F 0.4383(5) 0.9478(5) 0.1636(4) 0.160(3) Uani 1 1 d DU . .
F12 F 0.5361(4) 0.8475(4) 0.0890(3) 0.1101(19) Uani 1 1 d DU . .
B4 B 0.7874(10) 0.0854(7) 0.3795(6) 0.075(3) Uani 1 1 d . . .
F13 F 0.8611(6) 0.0930(7) 0.3348(3) 0.179(4) Uani 1 1 d . . .
F14 F 0.7394(8) 0.0375(8) 0.3545(4) 0.216(6) Uani 1 1 d . . .
F15 F 0.8130(5) 0.0704(5) 0.4503(3) 0.128(2) Uani 1 1 d . . .
F16 F 0.7084(12) 0.1576(8) 0.3790(9) 0.304(8) Uani 1 1 d . . .
N1S N 0.9180(10) 0.1564(12) 0.6145(6) 0.203(7) Uani 1 1 d . . .
C1S C 0.9657(10) 0.1380(10) 0.5588(7) 0.123(5) Uani 1 1 d . . .
C2S C 1.0201(8) 0.1124(7) 0.4904(6) 0.102(3) Uani 1 1 d . . .
H2SA H 0.9910 0.0746 0.4661 0.153 Uiso 1 1 calc R . .
H2SB H 1.0943 0.0825 0.4996 0.153 Uiso 1 1 calc R . .
H2SC H 1.0130 0.1623 0.4578 0.153 Uiso 1 1 calc R . .
N2S N 0.8655(14) 0.3397(9) 0.4852(7) 0.170(6) Uani 1 1 d . . .
C3S C 0.7852(18) 0.3299(8) 0.4962(8) 0.141(6) Uani 1 1 d . . .
C4S C 0.6834(15) 0.3181(10) 0.5044(9) 0.193(9) Uani 1 1 d . . .
H4SA H 0.6275 0.3733 0.5020 0.290 Uiso 1 1 calc R . .
H4SB H 0.6783 0.2899 0.5528 0.290 Uiso 1 1 calc R . .
H4SC H 0.6762 0.2831 0.4639 0.290 Uiso 1 1 calc R . .
N3S N 0.4183(12) 0.6505(9) 0.2695(7) 0.198(8) Uani 1 1 d . . .
C5S C 0.3501(11) 0.6265(8) 0.2829(7) 0.116(4) Uani 1 1 d . . .
C6S C 0.2684(8) 0.5942(8) 0.2979(6) 0.109(4) Uani 1 1 d . . .
H6SA H 0.2420 0.6060 0.3497 0.163 Uiso 1 1 calc R . .
H6SB H 0.2945 0.5328 0.2909 0.163 Uiso 1 1 calc R . .
H6SC H 0.2117 0.6211 0.2634 0.163 Uiso 1 1 calc R . .
N4S N 0.7831(14) 0.9107(9) -0.0580(11) 0.175(7) Uani 1 1 d . . .
C7S C 0.7211(11) 0.9436(8) -0.0389(8) 0.085(4) Uani 1 1 d . . .
C8S C 0.6170(13) 0.9999(11) -0.0051(10) 0.183(7) Uani 1 1 d . . .
H2SA H 0.5894 0.9666 0.0309 0.275 Uiso 1 1 calc R . .
H2SB H 0.5672 1.0228 -0.0451 0.275 Uiso 1 1 calc R . .
H2SC H 0.6275 1.0467 0.0205 0.275 Uiso 1 1 calc R . .
O1W O 0.6007(5) 0.6548(3) 0.1847(3) 0.0858(18) Uani 1 1 d . . .

loop_
_atom_site_aniso_label
_atom_site_aniso_U_11
_atom_site_aniso_U_22
_atom_site_aniso_U_33
_atom_site_aniso_U_23
_atom_site_aniso_U_13
_atom_site_aniso_U_12
N1 0.038(3) 0.031(3) 0.034(3) 0.003(2) -0.005(2) -0.012(2)
N2 0.051(3) 0.028(3) 0.027(3) -0.001(2) 0.000(2) -0.015(2)
C1 0.079(5) 0.035(4) 0.057(5) 0.011(3) -0.023(4) -0.010(4)
C2 0.072(6) 0.066(6) 0.074(6) 0.006(5) -0.023(5) 0.009(5)
C3 0.045(4) 0.091(7) 0.054(5) -0.014(4) -0.011(4) -0.002(4)
C4 0.053(5) 0.059(5) 0.093(6) -0.023(4) -0.008(4) -0.028(4)
C5 0.048(4) 0.039(4) 0.079(5) -0.007(4) -0.009(4) -0.010(3)
C6 0.047(4) 0.028(3) 0.037(3) 0.007(3) -0.007(3) -0.007(3)
C7 0.049(4) 0.035(3) 0.043(4) 0.013(3) -0.007(3) -0.015(3)
C8 0.046(4) 0.033(3) 0.035(3) -0.001(3) 0.000(3) -0.009(3)
C9 0.044(4) 0.022(3) 0.034(3) 0.001(3) -0.004(3) -0.004(3)
C10 0.031(3) 0.025(3) 0.034(3) 0.001(2) 0.000(2) -0.012(2)
C11 0.038(3) 0.024(3) 0.035(3) 0.000(3) -0.001(3) -0.009(3)
C12 0.039(3) 0.026(3) 0.049(4) 0.000(3) -0.006(3) -0.013(3)
C13 0.034(3) 0.027(3) 0.033(3) 0.001(3) -0.001(2) -0.012(3)
C14 0.052(4) 0.024(3) 0.030(3) -0.006(3) -0.002(3) -0.007(3)
C15 0.053(4) 0.022(3) 0.029(3) 0.000(3) -0.004(3) -0.007(3)
C16 0.065(4) 0.025(3) 0.044(4) -0.008(3) 0.000(3) -0.019(3)
C17 0.060(4) 0.021(3) 0.039(4) 0.001(3) 0.001(3) -0.012(3)
C18 0.051(4) 0.031(3) 0.033(3) -0.005(3) -0.005(3) -0.011(3)
O1 0.059(3) 0.033(2) 0.045(3) 0.000(2) -0.004(2) -0.016(2)
O2 0.098(5) 0.033(3) 0.161(6) -0.027(3) -0.053(4) -0.007(3)
O3 0.083(4) 0.029(2) 0.055(3) -0.018(2) -0.012(3) 0.000(2)
O4 0.065(3) 0.032(2) 0.041(3) -0.007(2) 0.001(2) -0.001(2)
C19 0.043(4) 0.037(4) 0.038(4) -0.001(3) 0.005(3) -0.005(3)
C20 0.049(4) 0.037(4) 0.049(4) -0.006(3) 0.005(3) -0.008(3)
C21 0.033(3) 0.041(4) 0.047(4) 0.005(3) 0.003(3) -0.007(3)
C22 0.052(4) 0.043(4) 0.063(5) 0.003(4) 0.001(4) -0.007(3)
C23 0.048(4) 0.043(4) 0.064(5) 0.013(4) 0.002(4) -0.008(3)
C24 0.042(4) 0.060(5) 0.050(4) 0.016(4) -0.001(3) -0.014(3)
C25 0.042(4) 0.056(4) 0.051(4) 0.004(3) 0.000(3) -0.022(3)
C26 0.035(3) 0.048(4) 0.045(4) 0.005(3) -0.002(3) -0.015(3)
C27 0.044(4) 0.039(4) 0.042(4) -0.003(3) -0.002(3) -0.014(3)
C28 0.037(4) 0.034(4) 0.047(4) -0.002(3) 0.006(3) -0.011(3)
C29 0.068(5) 0.042(4) 0.052(4) -0.005(3) -0.005(4) -0.027(4)
C30 0.098(7) 0.043(4) 0.071(5) 0.001(4) -0.028(5) -0.031(4)
C31 0.124(9) 0.045(6) 0.167(11) -0.036(6) -0.040(8) -0.027(6)
C32 0.126(8) 0.026(4) 0.057(5) -0.010(3) -0.035(5) 0.003(4)
C33 0.067(5) 0.055(5) 0.049(4) -0.014(4) 0.004(4) 0.001(4)
C34 0.076(5) 0.043(4) 0.041(4) -0.009(3) 0.001(4) 0.010(4)
N3 0.044(3) 0.035(3) 0.056(4) -0.018(3) 0.011(3) -0.013(3)
N4 0.040(3) 0.020(2) 0.036(3) -0.008(2) 0.002(2) -0.005(2)
C35 0.075(6) 0.053(5) 0.085(6) -0.039(4) 0.008(5) -0.009(4)
C36 0.068(6) 0.080(7) 0.134(10) -0.069(7) -0.015(6) 0.000(5)
C37 0.077(7) 0.121(10) 0.150(12) -0.086(9) 0.029(8) -0.051(7)
C38 0.118(9) 0.086(7) 0.116(9) -0.056(7) 0.042(7) -0.058(7)
C39 0.086(6) 0.051(5) 0.088(6) -0.032(4) 0.015(5) -0.031(5)
C40 0.056(4) 0.038(4) 0.067(5) -0.030(4) 0.008(4) -0.013(3)
C41 0.060(5) 0.038(4) 0.071(5) -0.033(4) 0.011(4) -0.009(3)
C42 0.058(4) 0.046(4) 0.040(4) -0.008(3) 0.000(3) -0.014(3)
C43 0.047(4) 0.031(3) 0.041(4) -0.007(3) 0.002(3) -0.008(3)
C44 0.034(3) 0.024(3) 0.041(4) -0.004(3) 0.000(3) -0.012(3)
C45 0.038(3) 0.030(3) 0.042(4) -0.004(3) -0.001(3) -0.011(3)
C46 0.039(4) 0.028(3) 0.056(4) -0.009(3) -0.002(3) -0.009(3)
C47 0.032(3) 0.021(3) 0.039(4) -0.003(2) 0.000(3) -0.010(2)
C48 0.038(3) 0.023(3) 0.038(3) 0.001(3) -0.003(3) -0.009(3)
C49 0.044(4) 0.018(3) 0.045(4) 0.000(3) -0.005(3) -0.006(3)
C50 0.052(4) 0.029(3) 0.034(3) -0.003(3) -0.004(3) -0.017(3)
C51 0.051(4) 0.021(3) 0.035(4) -0.001(3) -0.003(3) -0.008(3)
C52 0.046(4) 0.025(3) 0.042(4) -0.013(3) 0.000(3) -0.004(3)
O5 0.042(2) 0.020(2) 0.041(2) -0.0007(17) -0.0003(18) -0.0030(17)
O6 0.043(2) 0.026(2) 0.045(3) -0.0022(18) -0.0010(19) -0.0057(18)
O7 0.046(3) 0.026(2) 0.045(2) 0.0008(18) 0.0084(19) -0.0090(19)
O8 0.044(2) 0.025(2) 0.036(2) -0.0056(18) 0.0004(18) -0.0070(18)
C53 0.027(3) 0.027(3) 0.040(4) -0.003(3) 0.002(3) -0.007(2)
C54 0.033(3) 0.027(3) 0.039(3) -0.004(3) 0.000(3) -0.011(3)
C55 0.036(3) 0.028(3) 0.047(4) -0.008(3) -0.001(3) -0.013(3)
C56 0.036(3) 0.026(3) 0.059(4) -0.007(3) -0.004(3) -0.003(3)
C57 0.038(4) 0.024(3) 0.071(5) -0.011(3) -0.001(3) -0.005(3)
C58 0.046(4) 0.046(4) 0.057(5) -0.022(4) 0.009(3) -0.017(3)
C59 0.037(4) 0.041(4) 0.048(4) -0.014(3) 0.006(3) -0.013(3)
C60 0.038(3) 0.032(3) 0.044(4) -0.005(3) -0.002(3) -0.014(3)
C61 0.033(3) 0.024(3) 0.040(3) -0.003(3) -0.002(3) -0.007(2)
C62 0.029(3) 0.025(3) 0.042(4) 0.000(3) -0.001(3) -0.005(2)
C63 0.044(4) 0.031(3) 0.038(4) -0.001(3) 0.003(3) -0.009(3)
C64 0.040(4) 0.030(3) 0.054(4) 0.007(3) -0.002(3) -0.009(3)
C65 0.042(4) 0.031(3) 0.042(4) 0.011(3) -0.002(3) -0.010(3)
C66 0.051(4) 0.026(3) 0.038(4) 0.010(3) -0.007(3) -0.008(3)
C67 0.041(4) 0.037(3) 0.043(4) -0.002(3) -0.003(3) -0.014(3)
C68 0.040(3) 0.030(3) 0.038(4) -0.001(3) 0.001(3) -0.008(3)
B1 0.069(6) 0.024(4) 0.050(5) 0.008(3) -0.012(4) -0.015(4)
F1 0.114(4) 0.086(4) 0.151(5) 0.059(4) -0.076(4) -0.050(3)
F2 0.188(6) 0.074(3) 0.081(4) -0.020(3) 0.027(4) -0.071(4)
F3 0.087(3) 0.035(2) 0.100(4) 0.017(2) -0.014(3) -0.009(2)
F4 0.105(4) 0.034(2) 0.091(3) 0.018(2) -0.002(3) -0.021(2)
B2 0.32(2) 0.020(5) 0.061(7) -0.009(5) -0.034(11) -0.045(9)
F5 0.212(8) 0.066(4) 0.143(6) -0.008(4) -0.048(5) -0.039(4)
F6 0.50(2) 0.111(6) 0.374(17) 0.075(8) -0.306(17) -0.165(10)
F7 0.61(2) 0.065(5) 0.215(10) 0.018(5) -0.262(14) -0.064(8)
F8 0.77(5) 0.30(2) 0.49(3) -0.12(2) 0.53(3) -0.13(2)
B3 0.147(9) 0.073(7) 0.047(5) -0.022(4) 0.021(6) -0.050(6)
F9 0.065(4) 0.280(10) 0.575(19) -0.320(11) 0.054(7) -0.076(5)
F10 1.11(4) 0.163(10) 0.083(6) 0.011(6) 0.007(14) 0.051(12)
F11 0.096(4) 0.251(8) 0.163(6) -0.155(6) 0.056(4) -0.090(5)
F12 0.113(4) 0.129(5) 0.107(4) -0.078(4) 0.034(3) -0.061(4)
B4 0.097(8) 0.080(7) 0.050(6) 0.009(5) -0.018(6) -0.033(7)
F13 0.182(7) 0.367(13) 0.070(4) 0.047(6) -0.022(4) -0.201(9)
F14 0.267(11) 0.395(16) 0.100(5) -0.073(7) 0.050(6) -0.260(12)
F15 0.146(5) 0.195(7) 0.057(3) 0.033(4) -0.019(3) -0.080(5)
F16 0.276(15) 0.194(11) 0.342(18) 0.048(11) -0.100(13) 0.054(11)
N1S 0.146(11) 0.39(2) 0.070(7) 0.022(10) -0.002(7) -0.097(13)
C1S 0.099(9) 0.205(14) 0.073(8) 0.032(9) -0.016(7) -0.064(9)
C2S 0.084(7) 0.130(9) 0.101(8) 0.009(7) 0.006(6) -0.050(7)
N2S 0.269(18) 0.175(12) 0.120(9) 0.044(8) -0.024(10) -0.149(13)
C3S 0.26(2) 0.086(8) 0.095(9) -0.001(7) 0.017(12) -0.081(12)
C4S 0.29(2) 0.155(14) 0.194(16) -0.058(12) 0.110(15) -0.155(16)
N3S 0.248(15) 0.234(14) 0.200(13) -0.168(11) 0.128(11) -0.192(13)
C5S 0.142(11) 0.103(9) 0.113(9) -0.058(7) 0.047(8) -0.057(8)
C6S 0.086(7) 0.144(10) 0.097(8) 0.016(7) -0.004(6) -0.042(7)
N4S 0.210(18) 0.109(12) 0.242(19) 0.023(11) -0.092(15) -0.093(12)
C7S 0.092(9) 0.047(6) 0.104(8) 0.016(6) -0.003(7) -0.009(6)
C8S 0.163(16) 0.183(16) 0.234(19) 0.025(15) -0.034(14) -0.096(14)
O1W 0.101(4) 0.048(3) 0.087(4) 0.002(3) 0.009(3) -0.001(3)

loop_
_atom_type_symbol
_atom_type_description
_atom_type_scat_dispersion_real
_atom_type_scat_dispersion_imag
_atom_type_scat_source
C C 0.0033 0.0016 'International Tables Vol C Tables 4.2.6.8 and 6.1.1.4'
H H 0.0000 0.0000 'International Tables Vol C Tables 4.2.6.8 and 6.1.1.4'
B B 0.0013 0.0007 'International Tables Vol C Tables 4.2.6.8 and 6.1.1.4'
N N 0.0061 0.0033 'International Tables Vol C Tables 4.2.6.8 and 6.1.1.4'
O O 0.0106 0.0060 'International Tables Vol C Tables 4.2.6.8 and 6.1.1.4'
F F 0.0171 0.0103 'International Tables Vol C Tables 4.2.6.8 and 6.1.1.4'

loop_
_geom_angle_atom_site_label_1
_geom_angle_atom_site_label_2
_geom_angle_atom_site_label_3
_geom_angle
_geom_angle_site_symmetry_1
_geom_angle_site_symmetry_3
_geom_angle_publ_flag
C8 N1 C12 120.7(5) . . ?
C8 N1 C7 118.9(5) . . ?
C12 N1 C7 120.4(5) . . ?
C16 N2 C15 119.0(5) . . ?
C16 N2 C18 121.5(5) . . ?
C15 N2 C18 119.5(5) . . ?
C6 C1 C2 121.1(7) . . ?
C1 C2 C3 120.2(7) . . ?
C4 C3 C2 119.1(7) . . ?
C3 C4 C5 122.0(7) . . ?
C4 C5 C6 119.5(7) . . ?
C1 C6 C5 118.0(6) . . ?
C1 C6 C7 120.4(6) . . ?
C5 C6 C7 121.7(5) . . ?
C6 C7 N1 113.0(5) . . ?
N1 C8 C9 120.8(5) . . ?
C8 C9 C10 120.1(5) . . ?
C11 C10 C9 117.0(5) . . ?
C11 C10 C13 122.7(5) . . ?
C9 C10 C13 120.3(5) . . ?
C12 C11 C10 121.2(5) . . ?
N1 C12 C11 120.1(5) . . ?
C14 C13 C17 116.9(5) . . ?
C14 C13 C10 121.6(5) . . ?
C17 C13 C10 121.4(5) . . ?
C15 C14 C13 120.8(5) . . ?
N2 C15 C14 121.1(5) . . ?
C17 C16 N2 121.8(5) . . ?
C16 C17 C13 120.4(5) . . ?
N2 C18 C18 109.5(6) . 2_656 ?
C28 O1 C29 117.0(5) . . ?
C31 O2 C30 118.8(7) . . ?
C32 O3 C33 114.3(6) . . ?
C19 O4 C34 116.9(5) . . ?
O4 C19 C20 125.1(6) . . ?
O4 C19 C28 115.4(5) . . ?
C20 C19 C28 119.5(6) . . ?
C19 C20 C21 121.3(6) . . ?
C26 C21 C20 119.2(6) . . ?
C26 C21 C22 118.8(6) . . ?
C20 C21 C22 122.0(6) . . ?
C23 C22 C21 120.3(7) . . ?
C22 C23 C24 120.4(6) . . ?
C25 C24 C23 120.6(7) . . ?
C24 C25 C26 120.9(7) . . ?
C25 C26 C21 119.0(6) . . ?
C25 C26 C27 122.5(6) . . ?
C21 C26 C27 118.4(6) . . ?
C28 C27 C26 121.2(6) . . ?
C27 C28 O1 125.0(6) . . ?
C27 C28 C19 120.2(6) . . ?
O1 C28 C19 114.8(5) . . ?
O1 C29 C30 109.0(5) . . ?
O2 C30 C29 108.5(7) . . ?
O2 C31 C32 118.3(9) . 2_656 ?
O3 C32 C31 111.8(6) . 2_656 ?
O3 C33 C34 110.6(6) . . ?
O4 C34 C33 107.9(5) . . ?
C46 N3 C42 120.9(5) . . ?
C46 N3 C41 120.0(6) . . ?
C42 N3 C41 119.1(6) . . ?
C50 N4 C49 120.2(5) . . ?
C50 N4 C52 119.9(5) . . ?
C49 N4 C52 119.9(5) . . ?
C40 C35 C36 120.0(10) . . ?
C37 C36 C35 119.7(10) . . ?
C36 C37 C38 120.5(10) . . ?
C37 C38 C39 120.5(11) . . ?
C40 C39 C38 120.0(9) . . ?
C35 C40 C39 119.3(8) . . ?
C35 C40 C41 120.9(8) . . ?
C39 C40 C41 119.8(7) . . ?
C40 C41 N3 110.5(5) . . ?
N3 C42 C43 121.0(6) . . ?
C42 C43 C44 119.6(6) . . ?
C43 C44 C45 117.5(5) . . ?
C43 C44 C47 121.4(5) . . ?
C45 C44 C47 121.0(5) . . ?
C46 C45 C44 120.1(6) . . ?
N3 C46 C45 120.8(6) . . ?
C51 C47 C48 117.4(5) . . ?
C51 C47 C44 121.1(5) . . ?
C48 C47 C44 121.5(5) . . ?
C49 C48 C47 119.4(5) . . ?
N4 C49 C48 121.8(5) . . ?
N4 C50 C51 120.4(5) . . ?
C50 C51 C47 120.9(5) . . ?
N4 C52 C52 109.5(6) . 2_575 ?
C62 O5 C63 115.3(4) . . ?
C65 O6 C64 112.7(5) . . ?
C67 O7 C66 113.6(4) . . ?
C53 O8 C68 115.9(4) . . ?
C54 C53 O8 124.4(5) . . ?
C54 C53 C62 119.4(5) . . ?
O8 C53 C62 116.1(5) . . ?
C53 C54 C55 121.0(6) . . ?
C60 C55 C56 118.5(5) . . ?
C60 C55 C54 119.6(5) . . ?
C56 C55 C54 121.9(6) . . ?
C57 C56 C55 120.3(6) . . ?
C56 C57 C58 120.6(6) . . ?
C59 C58 C57 120.5(6) . . ?
C58 C59 C60 120.3(6) . . ?
C59 C60 C55 119.8(5) . . ?
C59 C60 C61 121.8(6) . . ?
C55 C60 C61 118.4(5) . . ?
C62 C61 C60 120.6(5) . . ?
C61 C62 O5 123.7(5) . . ?
C61 C62 C53 120.8(5) . . ?
O5 C62 C53 115.5(5) . . ?
O5 C63 C64 108.7(5) . . ?
O6 C64 C63 114.1(5) . . ?
O6 C65 C66 109.0(5) . . ?
O7 C66 C65 108.2(4) . . ?
O7 C67 C68 113.2(5) . 2_575 ?
O8 C68 C67 108.9(5) . 2_575 ?
F2 B1 F3 107.2(6) . . ?
F2 B1 F1 110.2(7) . . ?
F3 B1 F1 106.9(6) . . ?
F2 B1 F4 111.0(6) . . ?
F3 B1 F4 109.3(7) . . ?
F1 B1 F4 112.1(6) . . ?
F7 B2 F6 127.2(18) . . ?
F7 B2 F8 98.7(17) . . ?
F6 B2 F8 93.7(14) . . ?
F7 B2 F5 111.4(8) . . ?
F6 B2 F5 113.9(11) . . ?
F8 B2 F5 106(2) . . ?
F9 B3 F10 107.4(11) . . ?
F9 B3 F12 115.4(8) . . ?
F10 B3 F12 102.2(8) . . ?
F9 B3 F11 104.1(7) . . ?
F10 B3 F11 108.7(9) . . ?
F12 B3 F11 118.5(9) . . ?
F13 B4 F14 113.8(10) . . ?
F13 B4 F15 114.4(10) . . ?
F14 B4 F15 114.6(10) . . ?
F13 B4 F16 108.8(12) . . ?
F14 B4 F16 98.3(12) . . ?
F15 B4 F16 105.1(11) . . ?
N1S C1S C2S 176.4(16) . . ?
N2S C3S C4S 176.0(17) . . ?
N3S C5S C6S 177.8(13) . . ?
N4S C7S C8S 179(3) . . ?

loop_
_geom_bond_atom_site_label_1
_geom_bond_atom_site_label_2
_geom_bond_distance
_geom_bond_site_symmetry_2
_geom_bond_publ_flag
N1 C8 1.342(7) . ?
N1 C12 1.343(7) . ?
N1 C7 1.491(7) . ?
N2 C16 1.350(7) . ?
N2 C15 1.349(7) . ?
N2 C18 1.468(7) . ?
C1 C6 1.366(9) . ?
C1 C2 1.375(11) . ?
C2 C3 1.366(12) . ?
C3 C4 1.351(11) . ?
C4 C5 1.360(10) . ?
C5 C6 1.405(9) . ?
C6 C7 1.490(8) . ?
C8 C9 1.368(8) . ?
C9 C10 1.397(8) . ?
C10 C11 1.385(7) . ?
C10 C13 1.474(8) . ?
C11 C12 1.367(8) . ?
C13 C14 1.393(8) . ?
C13 C17 1.391(8) . ?
C14 C15 1.357(8) . ?
C16 C17 1.351(8) . ?
C18 C18 1.538(12) 2_656 ?
O1 C28 1.368(7) . ?
O1 C29 1.438(7) . ?
O2 C31 1.301(10) . ?
O2 C30 1.400(10) . ?
O3 C32 1.423(9) . ?
O3 C33 1.441(9) . ?
O4 C19 1.362(7) . ?
O4 C34 1.439(7) . ?
C19 C20 1.363(9) . ?
C19 C28 1.428(8) . ?
C20 C21 1.411(9) . ?
C21 C26 1.413(9) . ?
C21 C22 1.428(9) . ?
C22 C23 1.367(10) . ?
C23 C24 1.401(10) . ?
C24 C25 1.363(9) . ?
C25 C26 1.410(9) . ?
C26 C27 1.426(9) . ?
C27 C28 1.353(9) . ?
C29 C30 1.487(10) . ?
C31 C32 1.440(13) 2_656 ?
C32 C31 1.440(13) 2_656 ?
C33 C34 1.480(10) . ?
N3 C46 1.331(8) . ?
N3 C42 1.343(8) . ?
N3 C41 1.511(7) . ?
N4 C50 1.338(7) . ?
N4 C49 1.342(7) . ?
N4 C52 1.486(7) . ?
C35 C40 1.361(11) . ?
C35 C36 1.416(13) . ?
C36 C37 1.357(16) . ?
C37 C38 1.353(16) . ?
C38 C39 1.386(13) . ?
C39 C40 1.387(11) . ?
C40 C41 1.494(10) . ?
C42 C43 1.370(8) . ?
C43 C44 1.399(8) . ?
C44 C45 1.399(8) . ?
C44 C47 1.483(7) . ?
C45 C46 1.368(8) . ?
C47 C51 1.384(8) . ?
C47 C48 1.401(7) . ?
C48 C49 1.366(7) . ?
C50 C51 1.375(8) . ?
C52 C52 1.507(12) 2_575 ?
O5 C62 1.377(6) . ?
O5 C63 1.443(7) . ?
O6 C65 1.423(7) . ?
O6 C64 1.427(7) . ?
O7 C67 1.425(7) . ?
O7 C66 1.430(7) . ?
O8 C53 1.373(6) . ?
O8 C68 1.445(7) . ?
C53 C54 1.368(8) . ?
C53 C62 1.422(8) . ?
C54 C55 1.418(8) . ?
C55 C60 1.414(8) . ?
C55 C56 1.413(8) . ?
C56 C57 1.370(9) . ?
C57 C58 1.397(9) . ?
C58 C59 1.364(9) . ?
C59 C60 1.404(8) . ?
C60 C61 1.428(8) . ?
C61 C62 1.366(8) . ?
C63 C64 1.507(8) . ?
C65 C66 1.492(8) . ?
C67 C68 1.508(8) 2_575 ?
C68 C67 1.508(8) 2_575 ?
B1 F2 1.357(9) . ?
B1 F3 1.377(9) . ?
B1 F1 1.380(9) . ?
B1 F4 1.386(8) . ?
B2 F7 1.226(13) . ?
B2 F6 1.232(15) . ?
B2 F8 1.22(2) . ?
B2 F5 1.298(13) . ?
B3 F9 1.236(10) . ?
B3 F10 1.259(10) . ?
B3 F12 1.272(8) . ?
B3 F11 1.296(10) . ?
B4 F13 1.289(12) . ?
B4 F14 1.300(12) . ?
B4 F15 1.320(11) . ?
B4 F16 1.318(14) . ?
N1S C1S 1.155(15) . ?
C1S C2S 1.402(16) . ?
N2S C3S 1.17(2) . ?
C3S C4S 1.46(2) . ?
N3S C5S 1.144(14) . ?
C5S C6S 1.404(16) . ?
N4S C7S 0.896(19) . ?
C7S C8S 1.52(2) . ?
